data_2224928
loop_
_publ_author_name
'Alig, Edith'
'Bernert, Thomas'
'Fink, Lothar'
'K\"ulc\"u, Nevzat'
'Ye\,silkaynak, Tuncay'

_publ_section_title
;
 <i>catena</i>-Poly[[dipyridinenickel(II)]-<i>trans</i>-di-\m-chlorido]
 from powder data
;
_journal_coeditor_code CV2682
_journal_issue 2
_journal_name_full 'Acta Crystallographica Section E'
_journal_page_first m239
_journal_paper_doi 10.1107/S1600536810001820
_journal_volume 66
_journal_year 2010
_chemical_formula_iupac '[Ni Cl2 (C5 H5 N)2]'
_chemical_formula_moiety 'C10 H10 Cl2 N2 Ni'
_chemical_formula_structural 'C10 H10 Cl2 N2 Ni'
_chemical_formula_sum 'C10 H10 Cl2 N2 Ni'
_chemical_formula_weight 287.79
_chemical_name_systematic
;
<i>catena</i>-Poly[[dipyridinenickel(II)]-<i>trans</i>-di-\m-chlorido]
;
_space_group_IT_number 13
_symmetry_cell_setting monoclinic
_symmetry_space_group_name_Hall '-P 2yc'
_symmetry_space_group_name_H-M 'P 1 2/c 1'
_cell_angle_alpha 90
_cell_angle_beta 116.883(2)
_cell_angle_gamma 90
_cell_formula_units_Z 4
_cell_length_a 19.2483(4)
_cell_length_b 3.62535(4)
_cell_length_c 17.3504(2)
_cell_measurement_temperature 298
_cell_volume 1079.90(3)
_computing_cell_refinement 'DASH (David <i> et al.</i>, 2004)'
_computing_data_collection 'WINXPOW (Stoe & Cie, 2004)'
_computing_data_reduction 'WINXPOW (Stoe & Cie, 2004'
_computing_molecular_graphics 'Mercury (Macrae <i>et al.</i>, 2006)'
_computing_publication_material 'PLATON (Spek, 2009)'
_computing_structure_refinement 'TOPAS (Coelho, 2007)'
_computing_structure_solution 'DASH (David <i>et al.</i>, 2004)'
_diffrn_ambient_temperature 298
_diffrn_measurement_device_type 'Stoe Stadi-P'
_diffrn_radiation_monochromator 'primary focussing, Ge 111'
_diffrn_radiation_source 'X-ray tube'
_diffrn_radiation_type 'Cu K\a~1~'
_diffrn_radiation_wavelength 1.54056
_exptl_absorpt_coefficient_mu 6.850
_exptl_absorpt_correction_type none
_exptl_crystal_density_diffrn 1.770
_exptl_crystal_F_000 584.0
_pd_char_colour 'light green'
_pd_char_particle_morphology 'no specific habit'
_pd_instr_location
;
?
;
_pd_meas_2theta_range_inc 0.01
_pd_meas_2theta_range_max 110
_pd_meas_2theta_range_min 2
_pd_meas_number_of_points 10599
_pd_meas_scan_method step
_pd_prep_temperature 400
_pd_proc_info_excluded_regions none
_pd_proc_ls_background_function 'Chebychev polynomial'
_pd_proc_ls_pref_orient_corr none
_pd_proc_ls_profile_function
;
modified Thompson--Cox--Hastings pseudo-Voigt (Young, 1993)
;
_pd_proc_ls_prof_R_factor 0.02394
_pd_proc_ls_prof_wR_expected 0.02753
_pd_proc_ls_prof_wR_factor 0.03209
_pd_spec_mounting
;
Specimen was sealed in a 0.5 mm diameter borosilicate glass capillary
;
_pd_spec_mount_mode transmission
_pd_spec_shape cylinder
_pd_spec_size_axial 12
_pd_spec_size_equat 0.5
_pd_spec_size_thick 0.5
_refine_ls_extinction_method none
_refine_ls_goodness_of_fit_all 1.165
_refine_ls_hydrogen_treatment constr
_refine_ls_matrix_type fullcycle
_refine_ls_number_constraints 3
_refine_ls_number_parameters 126
_refine_ls_number_restraints 61
_refine_ls_shift/su_max 0.001
_refine_ls_weighting_details 'w = 1/\s(Y~obs~)^2^'
_refine_ls_weighting_scheme sigma
_cod_data_source_file cv2682.cif
_cod_data_source_block I
_cod_original_cell_volume 1079.91(3)
_cod_original_sg_symbol_H-M 'P 2/c'
_cod_database_code 2224928

loop_
_symmetry_equiv_pos_as_xyz
'-x, -y, -z'
'-x, y, -z+1/2'
'x, -y, z+1/2'
'x, y, z'

loop_
_atom_site_type_symbol
_atom_site_label
_atom_site_fract_x
_atom_site_fract_y
_atom_site_fract_z
_atom_site_U_iso_or_equiv
_atom_site_adp_type
_atom_site_occupancy
N N1 0.08340(13) 0.5786(4) 0.19907(14) 0.01963(5) Uiso 1
Ni Ni1 0 0.5639(4) 0.25 0.02118(10) Uiso 1
C C11 0.15787(11) 0.4942(5) 0.25223(11) 0.01963(5) Uiso 1
C C15 0.06141(11) 0.6731(5) 0.11471(12) 0.01963(5) Uiso 1
Cl Cl1 -0.07443(14) 1.0643(6) 0.14865(16) 0.01963(5) Uiso 1
H H11 0.1719(7) 0.428(3) 0.3113(6) 0.02356(6) Uiso 1
C C12 0.21450(11) 0.5012(4) 0.22198(12) 0.01963(5) Uiso 1
C C14 0.11707(11) 0.6807(5) 0.08359(12) 0.01963(5) Uiso 1
H H15 0.0088(6) 0.737(4) 0.0767(7) 0.02356(6) Uiso 1
H H12 0.2662(6) 0.443(3) 0.2583(7) 0.02356(6) Uiso 1
C C13 0.19366(11) 0.5934(5) 0.13910(12) 0.01963(5) Uiso 1
H H14 0.1030(5) 0.740(4) 0.0275(7) 0.02356(6) Uiso 1
H H13 0.2309(6) 0.599(4) 0.1200(7) 0.02356(6) Uiso 1
N N2 0.58174(12) 0.1488(4) 0.37857(14) 0.01963(5) Uiso 1
Ni Ni2 0.5 0.1713(5) 0.25 0.01780(10) Uiso 1
C C21 0.55807(11) 0.1700(5) 0.44079(12) 0.01963(5) Uiso 1
C C25 0.65861(11) 0.1073(5) 0.39945(12) 0.01963(5) Uiso 1
Cl Cl2 0.42724(14) 0.6650(5) 0.27908(17) 0.01963(5) Uiso 1
H H21 0.5032(6) 0.202(4) 0.4254(6) 0.02356(6) Uiso 1
C C22 0.61220(10) 0.1492(5) 0.52776(12) 0.01963(5) Uiso 1
C C24 0.71442(11) 0.0859(5) 0.48673(12) 0.01963(5) Uiso 1
H H25 0.6734(6) 0.098(4) 0.3546(7) 0.02356(6) Uiso 1
H H22 0.5945(6) 0.162(4) 0.5697(7) 0.02356(6) Uiso 1
C C23 0.68985(11) 0.1072(5) 0.55017(12) 0.01963(5) Uiso 1
H H24 0.7656(6) 0.057(4) 0.5017(7) 0.02356(6) Uiso 1
H H23 0.7259(6) 0.097(4) 0.6068(7) 0.02356(6) Uiso 1

loop_
_atom_type_symbol
_atom_type_description
_atom_type_scat_source
N N 'International Tables Vol C Table 6.1.1.4'
Ni Ni 'International Tables Vol C Table 6.1.1.4'
C C 'International Tables Vol C Table 6.1.1.4'
Cl Cl 'International Tables Vol C Table 6.1.1.4'
H H 'International Tables Vol C Table 6.1.1.4'

loop_
_geom_angle_atom_site_label_1
_geom_angle_atom_site_label_2
_geom_angle_atom_site_label_3
_geom_angle_site_symmetry_1
_geom_angle_site_symmetry_2
_geom_angle_site_symmetry_3
_geom_angle
_geom_angle_publ_flag
Ni1 N1 C15 . . . 121.1(2) no
Ni1 Cl1 Ni1 . . . 93.80(10) no
Ni1 N1 C11 . . . 118.3(2) no
Ni2 N2 C21 . . . 119.5(2) no
Ni2 N2 C25 . . . 119.7(2) no
Ni2 Cl2 Ni2 . . . 94.00(10) no
N1 Ni1 Cl1 . . . 89.40(10) no
N1 Ni1 N1 . . . 177.10(10) no
N1 C11 C12 . . . 120.4(2) no
N1 C15 C14 . . . 119.7(2) no
N1 C15 H15 . . . 121.2(7) no
N1 C11 H11 . . . 119.0(7) no
N2 C21 H21 . . . 120.3(7) no
N2 C21 C22 . . . 120.3(2) no
N2 C25 C24 . . . 120.0(2) no
N2 C25 H25 . . . 118.8(8) no
N2 Ni2 Cl2 . . . 91.90(10) no
N2 Ni2 N2 . . . 175.50(10) no
Cl1 Ni1 Cl1 . . . 86.10(10) no
Cl1 Ni1 Cl1 . . . 179.90(10) no
Cl1 Ni1 Cl1 . . . 93.80(10) no
Cl1 Ni1 Cl1 . . . 86.20(10) no
Cl2 Ni2 Cl2 . . . 86.70(10) no
Cl2 Ni2 Cl2 . . . 179.30(10) no
Cl2 Ni2 Cl2 . . . 94.00(10) no
Cl2 Ni2 Cl2 . . . 85.30(10) no
C11 C12 H12 . . . 121.0(7) no
C11 C12 C13 . . . 119.7(2) no
C11 N1 C15 . . . 120.6(2) no
C12 C13 C14 . . . 120.3(2) no
C12 C13 H13 . . . 119.2(7) no
C13 C14 H14 . . . 120.4(7) no
C14 C15 H15 . . . 119.1(7) no
C14 C13 H13 . . . 120.3(7) no
C15 C14 C13 . . . 119.0(2) no
C15 C14 H14 . . . 120.5(7) no
C21 N2 C25 . . . 120.8(2) no
C21 C22 H22 . . . 118.9(8) no
C21 C22 C23 . . . 119.84(19) no
C22 C23 C24 . . . 120.1(2) no
C22 C23 H23 . . . 120.7(8) no
C23 C24 H24 . . . 120.6(8) no
C23 C24 H24 . . . 120.6(8) no
C24 C25 H25 . . . 120.5(8) no
C24 C23 H23 . . . 119.2(8) no
C25 C24 C23 . . . 118.9(2) no
C25 C24 H24 . . . 120.8(8) no
H11 C11 C12 . . . 119.7(7) no
H12 C12 C13 . . . 119.3(7) no
H22 C22 C23 . . . 121.3(8) no
H21 C21 C22 . . . 119.1(7) no

loop_
_geom_bond_atom_site_label_1
_geom_bond_atom_site_label_2
_geom_bond_site_symmetry_1
_geom_bond_site_symmetry_2
_geom_bond_distance
_geom_bond_publ_flag
Ni1 Cl1 . . 2.481(2) no
Ni2 Cl2 . . 2.461(3) no
N1 Ni1 . . 2.155(3) no
N1 C11 . . 1.343(2) no
N1 C15 . . 1.371(3) no
N2 Ni2 . . 2.070(2) no
N2 C21 . . 1.350(4) no
N2 C25 . . 1.363(3) no
C11 H11 . . 0.960(10) no
C11 C12 . . 1.408(3) no
C15 C14 . . 1.401(4) no
C15 H15 . . 0.954(9) no
C12 H12 . . 0.930(10) no
C12 C13 . . 1.349(3) no
C14 C13 . . 1.385(2) no
C14 H14 . . 0.910(10) no
C13 H13 . . 0.920(10) no
C21 H21 . . 0.970(10) no
C21 C22 . . 1.395(2) no
C25 C24 . . 1.408(2) no
C25 H25 . . 0.940(10) no
C22 H22 . . 0.930(10) no
C22 C23 . . 1.372(3) no
C24 C23 . . 1.383(4) no
C24 H24 . . 0.900(10) no
C23 H23 . . 0.912(9) no
